data_2020407
loop_
_publ_author_name
'Buist, Amanda R.'
'Kennedy, Alan R.'

_publ_section_title
;
 Salt forms of the pharmaceutical amide dihydrocarbamazepine
;
_journal_coeditor_code YF3097
_journal_issue 2
_journal_name_full 'Acta Crystallographica Section C'
_journal_page_first 155
_journal_page_last 160
_journal_paper_doi 10.1107/S2053229616001133
_journal_volume 72
_journal_year 2016
_chemical_formula_iupac 'C15 H15 N2 O +, Cl -'
_chemical_formula_moiety 'C15 H15 N2 O +, Cl -'
_chemical_formula_sum 'C15 H15 Cl N2 O'
_chemical_formula_weight 274.74
_chemical_name_systematic
'(10,11-Dihydro-5<i>H</i>-dibenzo[<i>b</i>,<i>f</i>]azepin-5-yl)(hydroxy)methylidene]azanium chloride'
_space_group_IT_number 19
_symmetry_cell_setting orthorhombic
_symmetry_space_group_name_Hall 'P 2ac 2ab'
_symmetry_space_group_name_H-M 'P 21 21 21'
_atom_sites_solution_hydrogens geom
_atom_sites_solution_primary direct
_atom_sites_solution_secondary difmap
_audit_creation_method SHELXL-97
_cell_angle_alpha 90.00
_cell_angle_beta 90.00
_cell_angle_gamma 90.00
_cell_formula_units_Z 8
_cell_length_a 5.4867(17)
_cell_length_b 9.8381(3)
_cell_length_c 50.3061(17)
_cell_measurement_reflns_used 10284
_cell_measurement_temperature 123(2)
_cell_measurement_theta_max 28.1092
_cell_measurement_theta_min 3.1836
_cell_volume 2715.5(9)
_computing_cell_refinement
;
CrysAlis PRO (Agilent, 2014)
;
_computing_data_collection
;
CrysAlis PRO (Agilent, 2014)
;
_computing_data_reduction
;
CrysAlis PRO (Agilent, 2014)
;
_computing_molecular_graphics
;
Mercury (Macrae <i>et al.</i>,  2008) and ORTEP-3 for Windows (Farrugia,
2012)
;
_computing_publication_material
;
SHELXL97 (Sheldrick, 2008)
;
_computing_structure_refinement
;
SHELXL97 (Sheldrick, 2008)
;
_computing_structure_solution
;
SIR92 (Altomare et al., 1994)
;
_diffrn_ambient_temperature 123(2)
_diffrn_measured_fraction_theta_full 0.993
_diffrn_measured_fraction_theta_max 0.941
_diffrn_measurement_device_type 'Oxford Diffraction Xcalibur E'
_diffrn_measurement_method 'omega scans'
_diffrn_radiation_monochromator graphite
_diffrn_radiation_source 'fine-focus sealed tube'
_diffrn_radiation_type MoK\a
_diffrn_radiation_wavelength 0.71073
_diffrn_reflns_av_R_equivalents 0.0578
_diffrn_reflns_av_sigmaI/netI 0.0563
_diffrn_reflns_limit_h_max 7
_diffrn_reflns_limit_h_min -7
_diffrn_reflns_limit_k_max 12
_diffrn_reflns_limit_k_min -12
_diffrn_reflns_limit_l_max 64
_diffrn_reflns_limit_l_min -64
_diffrn_reflns_number 28541
_diffrn_reflns_theta_full 27.00
_diffrn_reflns_theta_max 28.19
_diffrn_reflns_theta_min 3.19
_diffrn_standards_decay_% 0
_diffrn_standards_interval_count 0
_diffrn_standards_interval_time 0
_diffrn_standards_number 0
_exptl_absorpt_coefficient_mu 0.274
_exptl_absorpt_correction_T_max 1.00000
_exptl_absorpt_correction_T_min 0.90673
_exptl_absorpt_correction_type multi-scan
_exptl_absorpt_process_details
;
(CrysAlis PRO; Agilent, 2014)
;
_exptl_crystal_colour colourless
_exptl_crystal_density_diffrn 1.344
_exptl_crystal_density_method 'not measured'
_exptl_crystal_description fragment
_exptl_crystal_F_000 1152
_exptl_crystal_size_max 0.28
_exptl_crystal_size_mid 0.20
_exptl_crystal_size_min 0.18
_refine_diff_density_max 0.289
_refine_diff_density_min -0.244
_refine_ls_abs_structure_details
;
Flack (1983), 2519 Friedel pairs
;
_refine_ls_abs_structure_Flack 0.00(5)
_refine_ls_extinction_method none
_refine_ls_goodness_of_fit_ref 1.058
_refine_ls_hydrogen_treatment mixed
_refine_ls_matrix_type full
_refine_ls_number_parameters 367
_refine_ls_number_reflns 6173
_refine_ls_number_restraints 0
_refine_ls_restrained_S_all 1.058
_refine_ls_R_factor_all 0.0646
_refine_ls_R_factor_gt 0.0485
_refine_ls_shift/su_max 0.000
_refine_ls_shift/su_mean 0.000
_refine_ls_structure_factor_coef Fsqd
_refine_ls_weighting_details 'calc w=1/[\s^2^(Fo^2^)+(0.0280P)^2^+1.1761P] where P=(Fo^2^+2Fc^2^)/3'
_refine_ls_weighting_scheme calc
_refine_ls_wR_factor_gt 0.0868
_refine_ls_wR_factor_ref 0.0932
_reflns_number_gt 5189
_reflns_number_total 6173
_reflns_threshold_expression I>2\s(I)
_cod_data_source_file yf3097sup1.cif
_cod_data_source_block I
_cod_depositor_comments 'Adding full bibliography for 2020407--2020409.cif.'
_cod_original_sg_symbol_H-M P212121
_cod_database_code 2020407
_cod_database_fobs_code 2020407

loop_
_symmetry_equiv_pos_as_xyz
'x, y, z'
'-x+1/2, -y, z+1/2'
'x+1/2, -y+1/2, -z'
'-x, y+1/2, -z+1/2'

loop_
_atom_site_type_symbol
_atom_site_label
_atom_site_fract_x
_atom_site_fract_y
_atom_site_fract_z
_atom_site_U_iso_or_equiv
_atom_site_adp_type
_atom_site_calc_flag
_atom_site_refinement_flags
_atom_site_occupancy
_atom_site_symmetry_multiplicity
Cl Cl1 -0.40173(13) -0.32252(6) 0.093469(12) 0.02391(15) Uani d . 1 1
Cl Cl2 0.11444(13) 1.04391(6) 0.157770(13) 0.02736(16) Uani d . 1 1
O O1 -0.0122(4) -0.21374(17) 0.06205(3) 0.0228(4) Uani d . 1 1
O O2 0.4882(3) 0.92086(17) 0.19029(3) 0.0235(4) Uani d . 1 1
N N1 0.2174(4) -0.02588(19) 0.06253(4) 0.0157(4) Uani d . 1 1
N N2 0.0385(4) -0.1048(2) 0.10162(4) 0.0183(5) Uani d . 1 1
N N3 0.7142(4) 0.7310(2) 0.18699(4) 0.0175(5) Uani d . 1 1
N N4 0.5366(4) 0.8250(2) 0.14929(4) 0.0187(5) Uani d . 1 1
C C1 0.2361(5) -0.0348(2) 0.03397(5) 0.0170(5) Uani d . 1 1
C C2 0.0785(5) 0.0467(2) 0.01936(5) 0.0185(5) Uani d . 1 1
C C3 -0.0934(5) 0.1391(3) 0.03395(5) 0.0230(6) Uani d . 1 1
H H3A -0.1861 0.0851 0.0471 0.028 Uiso calc R 1 1
H H3B -0.2116 0.1777 0.0211 0.028 Uiso calc R 1 1
C C4 0.0371(5) 0.2557(2) 0.04833(5) 0.0208(6) Uani d . 1 1
H H4A 0.1075 0.3161 0.0346 0.025 Uiso calc R 1 1
H H4B -0.0883 0.3091 0.0579 0.025 Uiso calc R 1 1
C C5 0.2375(5) 0.2227(2) 0.06800(5) 0.0172(5) Uani d . 1 1
C C6 0.3180(4) 0.0931(2) 0.07535(5) 0.0148(5) Uani d . 1 1
C C7 0.5036(4) 0.0739(2) 0.09362(5) 0.0180(5) Uani d . 1 1
H H7 0.5562 -0.0156 0.0978 0.022 Uiso calc R 1 1
C C8 0.6135(5) 0.1846(2) 0.10587(5) 0.0212(5) Uani d . 1 1
H H8 0.7379 0.1717 0.1187 0.025 Uiso calc R 1 1
C C9 0.5387(5) 0.3135(3) 0.09899(5) 0.0232(6) Uani d . 1 1
H H9 0.6134 0.3903 0.1071 0.028 Uiso calc R 1 1
C C10 0.3561(5) 0.3322(2) 0.08045(5) 0.0221(6) Uani d . 1 1
H H10 0.3089 0.4222 0.0760 0.027 Uiso calc R 1 1
C C11 0.0932(5) 0.0388(3) -0.00838(5) 0.0241(6) Uani d . 1 1
H H11 -0.0130 0.0920 -0.0191 0.029 Uiso calc R 1 1
C C12 0.2621(5) -0.0464(3) -0.02035(5) 0.0254(6) Uani d . 1 1
H H12 0.2703 -0.0510 -0.0392 0.030 Uiso calc R 1 1
C C13 0.4188(5) -0.1248(3) -0.00521(5) 0.0259(6) Uani d . 1 1
H H13 0.5342 -0.1826 -0.0136 0.031 Uiso calc R 1 1
C C14 0.4068(5) -0.1188(2) 0.02225(5) 0.0217(5) Uani d . 1 1
H H14 0.5143 -0.1715 0.0329 0.026 Uiso calc R 1 1
C C15 0.0810(5) -0.1148(2) 0.07582(4) 0.0160(5) Uani d . 1 1
C C16 0.8125(4) 0.6166(2) 0.17232(5) 0.0163(5) Uani d . 1 1
C C17 0.7296(5) 0.4849(2) 0.17727(5) 0.0184(5) Uani d . 1 1
C C18 0.5266(5) 0.4449(3) 0.19626(5) 0.0231(6) Uani d . 1 1
H H18A 0.5903 0.3724 0.2080 0.028 Uiso calc R 1 1
H H18B 0.3937 0.4044 0.1856 0.028 Uiso calc R 1 1
C C19 0.4133(5) 0.5552(3) 0.21409(5) 0.0258(6) Uani d . 1 1
H H19A 0.3170 0.6183 0.2029 0.031 Uiso calc R 1 1
H H19B 0.3004 0.5117 0.2269 0.031 Uiso calc R 1 1
C C20 0.7449(5) 0.7268(2) 0.21544(5) 0.0190(6) Uani d . 1 1
C C21 0.6011(5) 0.6350(2) 0.22922(5) 0.0232(6) Uani d . 1 1
C C22 0.6423(6) 0.6201(3) 0.25637(5) 0.0331(7) Uani d . 1 1
H H22 0.5460 0.5584 0.2664 0.040 Uiso calc R 1 1
C C23 0.8233(6) 0.6951(3) 0.26887(5) 0.0382(8) Uani d . 1 1
H H23 0.8527 0.6828 0.2873 0.046 Uiso calc R 1 1
C C24 0.9615(6) 0.7878(3) 0.25459(6) 0.0347(7) Uani d . 1 1
H H24 1.0827 0.8402 0.2633 0.042 Uiso calc R 1 1
C C25 0.9232(5) 0.8040(3) 0.22762(5) 0.0254(6) Uani d . 1 1
H H25 1.0175 0.8669 0.2177 0.030 Uiso calc R 1 1
C C26 0.8478(5) 0.3804(3) 0.16360(5) 0.0222(6) Uani d . 1 1
H H26 0.7993 0.2891 0.1668 0.027 Uiso calc R 1 1
C C27 1.0327(5) 0.4055(3) 0.14566(5) 0.0239(6) Uani d . 1 1
H H27 1.1077 0.3319 0.1366 0.029 Uiso calc R 1 1
C C28 1.1100(5) 0.5378(2) 0.14079(5) 0.0216(5) Uani d . 1 1
H H28 1.2353 0.5556 0.1282 0.026 Uiso calc R 1 1
C C29 1.0009(5) 0.6431(2) 0.15459(5) 0.0195(5) Uani d . 1 1
H H29 1.0549 0.7338 0.1519 0.023 Uiso calc R 1 1
C C30 0.5795(5) 0.8258(2) 0.17506(4) 0.0173(5) Uani d . 1 1
H H1 -0.128(6) -0.252(3) 0.0726(6) 0.046(10) Uiso d . 1 1
H H1N -0.066(5) -0.170(3) 0.1087(5) 0.027(7) Uiso d . 1 1
H H2N 0.086(5) -0.037(3) 0.1121(6) 0.031(8) Uiso d . 1 1
H H2 0.351(7) 0.969(3) 0.1799(7) 0.068(11) Uiso d . 1 1
H H3N 0.432(5) 0.890(3) 0.1436(5) 0.023(7) Uiso d . 1 1
H H4N 0.579(6) 0.754(3) 0.1374(6) 0.039(8) Uiso d . 1 1

loop_
_atom_site_aniso_label
_atom_site_aniso_U_11
_atom_site_aniso_U_22
_atom_site_aniso_U_33
_atom_site_aniso_U_12
_atom_site_aniso_U_13
_atom_site_aniso_U_23
Cl1 0.0308(4) 0.0228(3) 0.0181(3) -0.0075(3) 0.0056(3) -0.0031(2)
Cl2 0.0361(4) 0.0263(3) 0.0197(3) 0.0120(3) -0.0069(3) -0.0054(3)
O1 0.0298(10) 0.0231(9) 0.0154(9) -0.0111(8) 0.0050(8) -0.0033(7)
O2 0.0310(11) 0.0244(9) 0.0152(9) 0.0084(8) -0.0016(8) -0.0039(7)
N1 0.0216(11) 0.0161(10) 0.0094(10) -0.0019(9) 0.0005(8) -0.0013(8)
N2 0.0231(13) 0.0197(11) 0.0120(10) -0.0054(10) 0.0025(9) -0.0012(9)
N3 0.0227(11) 0.0192(10) 0.0106(10) 0.0032(9) 0.0014(9) 0.0015(8)
N4 0.0252(12) 0.0198(11) 0.0110(10) 0.0053(10) -0.0005(8) 0.0018(9)
C1 0.0207(13) 0.0196(13) 0.0107(12) -0.0045(11) 0.0006(10) -0.0006(10)
C2 0.0184(13) 0.0215(12) 0.0157(12) -0.0031(12) -0.0008(11) 0.0004(10)
C3 0.0191(13) 0.0324(14) 0.0175(12) 0.0034(13) -0.0028(12) 0.0003(10)
C4 0.0213(14) 0.0230(13) 0.0182(13) 0.0049(11) 0.0032(10) 0.0028(10)
C5 0.0182(13) 0.0205(13) 0.0127(12) -0.0017(11) 0.0014(10) -0.0010(10)
C6 0.0189(13) 0.0155(11) 0.0101(11) -0.0013(10) 0.0037(10) -0.0015(9)
C7 0.0193(12) 0.0196(12) 0.0150(12) 0.0016(10) 0.0011(11) -0.0015(10)
C8 0.0174(13) 0.0291(13) 0.0171(12) -0.0028(13) 0.0000(11) -0.0036(11)
C9 0.0267(15) 0.0216(13) 0.0213(14) -0.0055(12) 0.0034(11) -0.0077(11)
C10 0.0280(15) 0.0154(12) 0.0229(13) 0.0039(11) 0.0044(11) -0.0015(10)
C11 0.0296(14) 0.0283(13) 0.0144(12) -0.0022(14) -0.0024(12) 0.0034(11)
C12 0.0387(17) 0.0235(14) 0.0139(13) -0.0063(13) 0.0008(12) -0.0026(11)
C13 0.0315(15) 0.0241(13) 0.0223(13) -0.0001(13) 0.0107(13) -0.0065(11)
C14 0.0233(13) 0.0207(12) 0.0210(13) -0.0015(12) -0.0012(12) -0.0039(10)
C15 0.0192(13) 0.0172(11) 0.0116(11) -0.0002(11) -0.0018(11) -0.0010(9)
C16 0.0172(13) 0.0202(13) 0.0114(12) 0.0021(10) -0.0024(10) -0.0019(10)
C17 0.0188(13) 0.0224(13) 0.0141(13) 0.0013(11) -0.0047(10) 0.0013(10)
C18 0.0226(14) 0.0263(14) 0.0204(14) -0.0018(12) -0.0020(11) 0.0027(11)
C19 0.0221(14) 0.0339(14) 0.0214(13) -0.0019(14) 0.0064(12) 0.0052(11)
C20 0.0227(14) 0.0221(13) 0.0122(12) 0.0063(12) 0.0006(10) -0.0007(10)
C21 0.0281(14) 0.0260(13) 0.0156(12) 0.0077(13) 0.0016(12) -0.0008(10)
C22 0.050(2) 0.0356(15) 0.0139(13) 0.0120(15) 0.0049(14) 0.0062(12)
C23 0.060(2) 0.0421(18) 0.0120(13) 0.0217(17) -0.0097(13) -0.0042(13)
C24 0.0375(18) 0.0390(16) 0.0278(16) 0.0128(14) -0.0142(14) -0.0104(13)
C25 0.0249(14) 0.0289(14) 0.0224(13) 0.0055(13) -0.0004(12) -0.0046(11)
C26 0.0252(15) 0.0168(12) 0.0244(14) -0.0003(11) -0.0036(11) -0.0029(10)
C27 0.0214(14) 0.0249(13) 0.0255(14) 0.0075(12) -0.0028(11) -0.0075(11)
C28 0.0185(13) 0.0297(13) 0.0167(12) 0.0018(13) 0.0020(11) -0.0012(10)
C29 0.0186(13) 0.0202(13) 0.0195(13) 0.0000(11) -0.0018(11) 0.0007(10)
C30 0.0192(13) 0.0194(12) 0.0134(11) -0.0011(12) 0.0010(10) -0.0006(10)

loop_
_atom_type_symbol
_atom_type_description
_atom_type_scat_dispersion_real
_atom_type_scat_dispersion_imag
_atom_type_scat_source
Cl Cl 0.1484 0.1585 'International Tables Vol C Tables 4.2.6.8 and 6.1.1.4'
O O 0.0106 0.0060 'International Tables Vol C Tables 4.2.6.8 and 6.1.1.4'
N N 0.0061 0.0033 'International Tables Vol C Tables 4.2.6.8 and 6.1.1.4'
C C 0.0033 0.0016 'International Tables Vol C Tables 4.2.6.8 and 6.1.1.4'
H H 0.0000 0.0000 'International Tables Vol C Tables 4.2.6.8 and 6.1.1.4'

loop_
_geom_angle_atom_site_label_1
_geom_angle_atom_site_label_2
_geom_angle_atom_site_label_3
_geom_angle
_geom_angle_publ_flag
C15 O1 H1 106(2) ?
C30 O2 H2 108.2(19) ?
C15 N1 C1 120.0(2) y
C15 N1 C6 121.51(19) y
C1 N1 C6 117.80(19) y
C15 N2 H1N 115.6(16) ?
C15 N2 H2N 125.8(18) ?
H1N N2 H2N 118(2) ?
C30 N3 C20 122.1(2) y
C30 N3 C16 121.4(2) y
C20 N3 C16 116.08(19) y
C30 N4 H3N 115.0(17) ?
C30 N4 H4N 125.7(18) ?
H3N N4 H4N 118(2) ?
C14 C1 C2 122.8(2) ?
C14 C1 N1 120.6(2) ?
C2 C1 N1 116.6(2) ?
C1 C2 C11 117.4(2) ?
C1 C2 C3 118.8(2) ?
C11 C2 C3 123.8(2) ?
C2 C3 C4 113.0(2) ?
C2 C3 H3A 109.0 ?
C4 C3 H3A 109.0 ?
C2 C3 H3B 109.0 ?
C4 C3 H3B 109.0 ?
H3A C3 H3B 107.8 ?
C5 C4 C3 119.1(2) ?
C5 C4 H4A 107.5 ?
C3 C4 H4A 107.5 ?
C5 C4 H4B 107.5 ?
C3 C4 H4B 107.5 ?
H4A C4 H4B 107.0 ?
C6 C5 C10 115.7(2) ?
C6 C5 C4 126.7(2) ?
C10 C5 C4 117.6(2) ?
C7 C6 C5 122.2(2) ?
C7 C6 N1 117.8(2) ?
C5 C6 N1 120.0(2) ?
C6 C7 C8 120.4(2) ?
C6 C7 H7 119.8 ?
C8 C7 H7 119.8 ?
C9 C8 C7 118.8(2) ?
C9 C8 H8 120.6 ?
C7 C8 H8 120.6 ?
C8 C9 C10 120.5(2) ?
C8 C9 H9 119.7 ?
C10 C9 H9 119.7 ?
C9 C10 C5 122.3(2) ?
C9 C10 H10 118.8 ?
C5 C10 H10 118.8 ?
C12 C11 C2 120.3(2) ?
C12 C11 H11 119.9 ?
C2 C11 H11 119.9 ?
C13 C12 C11 120.9(2) ?
C13 C12 H12 119.6 ?
C11 C12 H12 119.6 ?
C12 C13 C14 119.7(3) ?
C12 C13 H13 120.1 ?
C14 C13 H13 120.1 ?
C1 C14 C13 118.9(3) ?
C1 C14 H14 120.5 ?
C13 C14 H14 120.5 ?
O1 C15 N2 120.6(2) y
O1 C15 N1 116.5(2) y
N2 C15 N1 122.9(2) y
C29 C16 C17 122.0(2) ?
C29 C16 N3 117.3(2) ?
C17 C16 N3 120.6(2) ?
C16 C17 C26 116.4(2) ?
C16 C17 C18 126.3(2) ?
C26 C17 C18 117.3(2) ?
C17 C18 C19 118.7(2) ?
C17 C18 H18A 107.6 ?
C19 C18 H18A 107.6 ?
C17 C18 H18B 107.6 ?
C19 C18 H18B 107.6 ?
H18A C18 H18B 107.1 ?
C21 C19 C18 112.8(2) ?
C21 C19 H19A 109.0 ?
C18 C19 H19A 109.0 ?
C21 C19 H19B 109.0 ?
C18 C19 H19B 109.0 ?
H19A C19 H19B 107.8 ?
C25 C20 C21 122.7(2) ?
C25 C20 N3 120.5(2) ?
C21 C20 N3 116.7(2) ?
C20 C21 C22 117.8(3) ?
C20 C21 C19 118.5(2) ?
C22 C21 C19 123.6(3) ?
C23 C22 C21 120.4(3) ?
C23 C22 H22 119.8 ?
C21 C22 H22 119.8 ?
C24 C23 C22 120.4(3) ?
C24 C23 H23 119.8 ?
C22 C23 H23 119.8 ?
C25 C24 C23 120.1(3) ?
C25 C24 H24 120.0 ?
C23 C24 H24 120.0 ?
C20 C25 C24 118.7(3) ?
C20 C25 H25 120.7 ?
C24 C25 H25 120.7 ?
C27 C26 C17 122.1(2) ?
C27 C26 H26 118.9 ?
C17 C26 H26 118.9 ?
C26 C27 C28 120.4(2) ?
C26 C27 H27 119.8 ?
C28 C27 H27 119.8 ?
C29 C28 C27 118.7(2) ?
C29 C28 H28 120.6 ?
C27 C28 H28 120.6 ?
C28 C29 C16 120.3(2) ?
C28 C29 H29 119.9 ?
C16 C29 H29 119.9 ?
O2 C30 N4 120.8(2) y
O2 C30 N3 116.7(2) y
N4 C30 N3 122.5(2) y

loop_
_geom_bond_atom_site_label_1
_geom_bond_atom_site_label_2
_geom_bond_distance
_geom_bond_publ_flag
O1 C15 1.300(3) y
O1 H1 0.91(3) ?
O2 C30 1.309(3) y
O2 H2 1.03(4) ?
N1 C15 1.331(3) y
N1 C1 1.443(3) y
N1 C6 1.446(3) y
N2 C15 1.323(3) y
N2 H1N 0.93(3) ?
N2 H2N 0.89(3) ?
N3 C30 1.333(3) y
N3 C20 1.442(3) y
N3 C16 1.450(3) y
N4 C30 1.318(3) y
N4 H3N 0.90(3) ?
N4 H4N 0.95(3) ?
C1 C14 1.381(4) ?
C1 C2 1.389(3) ?
C2 C11 1.400(3) ?
C2 C3 1.502(3) ?
C3 C4 1.534(3) ?
C3 H3A 0.9900 ?
C3 H3B 0.9900 ?
C4 C5 1.514(3) ?
C4 H4A 0.9900 ?
C4 H4B 0.9900 ?
C5 C6 1.399(3) ?
C5 C10 1.406(3) ?
C6 C7 1.385(3) ?
C7 C8 1.389(3) ?
C7 H7 0.9500 ?
C8 C9 1.377(4) ?
C8 H8 0.9500 ?
C9 C10 1.381(4) ?
C9 H9 0.9500 ?
C10 H10 0.9500 ?
C11 C12 1.387(4) ?
C11 H11 0.9500 ?
C12 C13 1.383(4) ?
C12 H12 0.9500 ?
C13 C14 1.384(3) ?
C13 H13 0.9500 ?
C14 H14 0.9500 ?
C16 C29 1.390(3) ?
C16 C17 1.396(3) ?
C17 C26 1.397(3) ?
C17 C18 1.519(3) ?
C18 C19 1.539(4) ?
C18 H18A 0.9900 ?
C18 H18B 0.9900 ?
C19 C21 1.503(4) ?
C19 H19A 0.9900 ?
C19 H19B 0.9900 ?
C20 C25 1.381(4) ?
C20 C21 1.386(4) ?
C21 C22 1.392(3) ?
C22 C23 1.387(4) ?
C22 H22 0.9500 ?
C23 C24 1.387(4) ?
C23 H23 0.9500 ?
C24 C25 1.382(4) ?
C24 H24 0.9500 ?
C25 H25 0.9500 ?
C26 C27 1.380(4) ?
C26 H26 0.9500 ?
C27 C28 1.391(4) ?
C27 H27 0.9500 ?
C28 C29 1.383(3) ?
C28 H28 0.9500 ?
C29 H29 0.9500 ?

loop_
_geom_hbond_atom_site_label_D
_geom_hbond_atom_site_label_H
_geom_hbond_atom_site_label_A
_geom_hbond_site_symmetry_A
_geom_hbond_distance_DH
_geom_hbond_distance_HA
_geom_hbond_distance_DA
_geom_hbond_angle_DHA
O1 H1 Cl1 . 0.91(3) 1.96(3) 2.865(2) 174(3)
N2 H1N Cl1 . 0.93(3) 2.49(3) 3.254(2) 139(2)
N2 H2N Cl2 1_545 0.89(3) 2.44(3) 3.208(2) 145(2)
O2 H2 Cl2 . 1.03(4) 1.86(4) 2.889(2) 173(3)
N4 H3N Cl2 . 0.90(3) 2.42(3) 3.192(2) 144(2)
N4 H4N Cl1 1_665 0.95(3) 2.34(3) 3.179(2) 148(2)

loop_
_geom_torsion_atom_site_label_1
_geom_torsion_atom_site_label_2
_geom_torsion_atom_site_label_3
_geom_torsion_atom_site_label_4
_geom_torsion
C15 N1 C1 C14 -86.0(3)
C6 N1 C1 C14 103.5(3)
C15 N1 C1 C2 95.3(3)
C6 N1 C1 C2 -75.2(3)
C14 C1 C2 C11 1.6(4)
N1 C1 C2 C11 -179.7(2)
C14 C1 C2 C3 -177.4(2)
N1 C1 C2 C3 1.3(3)
C1 C2 C3 C4 68.5(3)
C11 C2 C3 C4 -110.5(3)
C2 C3 C4 C5 -55.4(3)
C3 C4 C5 C6 -1.5(4)
C3 C4 C5 C10 178.9(2)
C10 C5 C6 C7 -0.4(4)
C4 C5 C6 C7 180.0(2)
C10 C5 C6 N1 -176.4(2)
C4 C5 C6 N1 3.9(4)
C15 N1 C6 C7 70.4(3)
C1 N1 C6 C7 -119.3(2)
C15 N1 C6 C5 -113.4(3)
C1 N1 C6 C5 56.9(3)
C5 C6 C7 C8 1.5(4)
N1 C6 C7 C8 177.7(2)
C6 C7 C8 C9 -1.7(4)
C7 C8 C9 C10 0.7(4)
C8 C9 C10 C5 0.5(4)
C6 C5 C10 C9 -0.7(4)
C4 C5 C10 C9 179.0(2)
C1 C2 C11 C12 -0.8(4)
C3 C2 C11 C12 178.1(2)
C2 C11 C12 C13 -0.1(4)
C11 C12 C13 C14 0.2(4)
C2 C1 C14 C13 -1.5(4)
N1 C1 C14 C13 179.9(2)
C12 C13 C14 C1 0.5(4)
C1 N1 C15 O1 5.9(3)
C6 N1 C15 O1 176.0(2)
C1 N1 C15 N2 -173.7(2)
C6 N1 C15 N2 -3.6(4)
C30 N3 C16 C29 71.1(3)
C20 N3 C16 C29 -116.4(2)
C30 N3 C16 C17 -112.8(3)
C20 N3 C16 C17 59.8(3)
C29 C16 C17 C26 0.6(4)
N3 C16 C17 C26 -175.4(2)
C29 C16 C17 C18 179.7(2)
N3 C16 C17 C18 3.8(4)
C16 C17 C18 C19 -6.3(4)
C26 C17 C18 C19 172.8(2)
C17 C18 C19 C21 -51.4(3)
C30 N3 C20 C25 -85.2(3)
C16 N3 C20 C25 102.4(3)
C30 N3 C20 C21 99.7(3)
C16 N3 C20 C21 -72.8(3)
C25 C20 C21 C22 -0.7(4)
N3 C20 C21 C22 174.3(2)
C25 C20 C21 C19 -179.5(2)
N3 C20 C21 C19 -4.5(3)
C18 C19 C21 C20 72.3(3)
C18 C19 C21 C22 -106.5(3)
C20 C21 C22 C23 -0.4(4)
C19 C21 C22 C23 178.4(3)
C21 C22 C23 C24 1.4(4)
C22 C23 C24 C25 -1.4(4)
C21 C20 C25 C24 0.7(4)
N3 C20 C25 C24 -174.1(2)
C23 C24 C25 C20 0.3(4)
C16 C17 C26 C27 -1.5(4)
C18 C17 C26 C27 179.2(2)
C17 C26 C27 C28 0.7(4)
C26 C27 C28 C29 1.1(4)
C27 C28 C29 C16 -2.0(4)
C17 C16 C29 C28 1.2(4)
N3 C16 C29 C28 177.3(2)
C20 N3 C30 O2 4.3(3)
C16 N3 C30 O2 176.4(2)
C20 N3 C30 N4 -175.2(2)
C16 N3 C30 N4 -3.1(4)
